data_7109664
loop_
_publ_author_name
'Srinu Tothadi'
'Gautam R. Desiraju'

_publ_section_title
;
 Designing ternary cocrystals with hydrogen bonds and halogen bonds
;
_journal_name_full Chem.Commun.
_journal_page_first 7791
_journal_paper_doi 10.1039/c3cc43822h
_journal_volume 49
_journal_year 2013
_chemical_formula_sum 'C11 H9 I N2 O5'
_chemical_formula_weight 376.10
_chemical_name_common '4-nitrobenzamide:oxalic acid:1,4-diiodobenzene'
_chemical_name_systematic
;
 ?
;
_space_group_IT_number 14
_symmetry_cell_setting monoclinic
_symmetry_space_group_name_Hall '-P 2ybc'
_symmetry_space_group_name_H-M 'P 1 21/c 1'
_atom_sites_solution_hydrogens geom
_atom_sites_solution_primary direct
_atom_sites_solution_secondary difmap
_audit_creation_method SHELXL-97
_cell_angle_alpha 90.00
_cell_angle_beta 106.893(7)
_cell_angle_gamma 90.00
_cell_formula_units_Z 4
_cell_length_a 13.6257(12)
_cell_length_b 9.9114(9)
_cell_length_c 9.5779(8)
_cell_measurement_reflns_used 12702
_cell_measurement_temperature 150(2)
_cell_measurement_theta_max 27.5
_cell_measurement_theta_min 3.0
_cell_volume 1237.68(19)
_computing_cell_refinement
;
CrystalClear-SM Expert 2.0 rc14 (Rigaku, 2009)
;
_computing_data_collection
;
CrystalClear-SM Expert 2.0 rc14 (Rigaku, 2009)
;
_computing_data_reduction
;
CrystalClear-SM Expert 2.0 rc14 (Rigaku, 2009)
;
_computing_structure_refinement 'SHELXL-97 (Sheldrick, 2008)'
_computing_structure_solution 'SHELXL-97 (Sheldrick, 2008)'
_diffrn_ambient_temperature 150(2)
_diffrn_measured_fraction_theta_full 0.999
_diffrn_measured_fraction_theta_max 0.999
_diffrn_measurement_device
;
XtaLABmini: Fixed Chi 2 circle
;
_diffrn_measurement_device_type
;
Rigaku Mercury375R (2x2 bin mode)
;
_diffrn_measurement_method 'profile data from \w-scans'
_diffrn_radiation_monochromator graphite
_diffrn_radiation_source 'fine-focus sealed tube'
_diffrn_radiation_type MoK\a
_diffrn_radiation_wavelength 0.71073
_diffrn_reflns_av_R_equivalents 0.0258
_diffrn_reflns_av_sigmaI/netI 0.0189
_diffrn_reflns_limit_h_max 17
_diffrn_reflns_limit_h_min -17
_diffrn_reflns_limit_k_max 12
_diffrn_reflns_limit_k_min -12
_diffrn_reflns_limit_l_max 12
_diffrn_reflns_limit_l_min -12
_diffrn_reflns_number 12749
_diffrn_reflns_theta_full 27.48
_diffrn_reflns_theta_max 27.48
_diffrn_reflns_theta_min 3.03
_exptl_absorpt_coefficient_mu 2.606
_exptl_absorpt_correction_T_max 0.6237
_exptl_absorpt_correction_T_min 0.5086
_exptl_absorpt_correction_type multi-scan
_exptl_absorpt_process_details 'Jacobson, R. (1998) Private communication'
_exptl_crystal_colour yellow
_exptl_crystal_density_diffrn 2.018
_exptl_crystal_density_method 'not measured'
_exptl_crystal_description block
_exptl_crystal_F_000 728
_exptl_crystal_size_max 0.30
_exptl_crystal_size_mid 0.20
_exptl_crystal_size_min 0.20
_refine_diff_density_max 0.812
_refine_diff_density_min -0.876
_refine_diff_density_rms 0.076
_refine_ls_extinction_method none
_refine_ls_goodness_of_fit_ref 1.165
_refine_ls_hydrogen_treatment mixed
_refine_ls_matrix_type full
_refine_ls_number_parameters 208
_refine_ls_number_reflns 2836
_refine_ls_number_restraints 0
_refine_ls_restrained_S_all 1.165
_refine_ls_R_factor_all 0.0213
_refine_ls_R_factor_gt 0.0204
_refine_ls_shift/su_max 0.004
_refine_ls_shift/su_mean 0.001
_refine_ls_structure_factor_coef Fsqd
_refine_ls_weighting_details 'calc w=1/[\s^2^(Fo^2^)+(0.0231P)^2^+0.9967P] where P=(Fo^2^+2Fc^2^)/3'
_refine_ls_weighting_scheme calc
_refine_ls_wR_factor_gt 0.0543
_refine_ls_wR_factor_ref 0.0548
_reflns_number_gt 2749
_reflns_number_total 2836
_reflns_threshold_expression >2\s(I)
_cod_data_source_file c3cc43822h.txt
_cod_data_source_block datam
_cod_original_sg_symbol_H-M 'P 21/c'
_cod_database_code 7109664

loop_
_symmetry_equiv_pos_as_xyz
'x, y, z'
'-x, y+1/2, -z+1/2'
'-x, -y, -z'
'x, -y-1/2, z-1/2'

loop_
_atom_site_label
_atom_site_type_symbol
_atom_site_fract_x
_atom_site_fract_y
_atom_site_fract_z
_atom_site_U_iso_or_equiv
_atom_site_adp_type
_atom_site_occupancy
_atom_site_symmetry_multiplicity
_atom_site_calc_flag
H2 H 0.7113(16) 0.686(2) 0.216(2) 0.012(5) Uiso 1 1 d
H4 H 0.8652(18) 0.318(2) 0.062(3) 0.022(6) Uiso 1 1 d
H1 H 0.7804(17) 0.707(2) 0.029(2) 0.015(5) Uiso 1 1 d
H5 H 0.5031(19) 0.801(3) 0.384(3) 0.026(6) Uiso 1 1 d
H3 H 0.7972(19) 0.300(3) 0.257(3) 0.026(6) Uiso 1 1 d
H6 H 0.5645(19) 1.193(3) 0.421(3) 0.026(6) Uiso 1 1 d
H9 H 0.9064(18) 0.717(3) -0.078(3) 0.020(6) Uiso 1 1 d
H8 H 0.9248(19) 0.660(3) -0.209(3) 0.026(6) Uiso 1 1 d
H7 H 0.942(2) 0.426(4) -0.285(4) 0.059(10) Uiso 1 1 d
I1 I 0.599142(10) 0.988921(14) 0.203848(14) 0.02309(6) Uani 1 1 d
C1 C 0.54019(17) 0.9955(2) 0.3832(2) 0.0192(4) Uani 1 1 d
C2 C 0.50252(17) 0.8788(2) 0.4285(2) 0.0221(4) Uani 1 1 d
C3 C 0.53773(16) 1.1170(2) 0.4540(2) 0.0213(4) Uani 1 1 d
O2 O 0.67453(13) 0.58221(17) 0.42139(18) 0.0291(4) Uani 1 1 d
O1 O 0.88795(11) 0.42217(14) -0.16614(15) 0.0188(3) Uani 1 1 d
O5 O 0.97680(11) 0.40650(13) -0.35820(15) 0.0189(3) Uani 1 1 d
O3 O 0.70926(16) 0.36947(18) 0.4359(2) 0.0391(4) Uani 1 1 d
N1 N 0.90594(13) 0.64759(17) -0.13161(19) 0.0172(3) Uani 1 1 d
O4 O 0.93453(12) 0.61982(14) -0.42737(16) 0.0228(3) Uani 1 1 d
C8 C 0.83323(15) 0.51663(17) 0.0267(2) 0.0130(4) Uani 1 1 d
C12 C 0.97378(16) 0.51144(17) -0.4395(2) 0.0138(4) Uani 1 1 d
N2 N 0.70830(14) 0.48022(17) 0.3793(2) 0.0197(4) Uani 1 1 d
C10 C 0.74416(14) 0.61534(19) 0.1852(2) 0.0150(4) Uani 1 1 d
C11 C 0.87802(15) 0.52710(18) -0.0977(2) 0.0136(3) Uani 1 1 d
C9 C 0.78616(14) 0.62727(19) 0.0708(2) 0.0149(3) Uani 1 1 d
C5 C 0.75038(16) 0.49159(18) 0.2550(2) 0.0149(4) Uani 1 1 d
C6 C 0.79453(15) 0.37875(19) 0.2119(2) 0.0179(4) Uani 1 1 d
C7 C 0.83571(15) 0.39208(19) 0.0962(2) 0.0159(4) Uani 1 1 d

loop_
_atom_site_aniso_label
_atom_site_aniso_U_11
_atom_site_aniso_U_22
_atom_site_aniso_U_33
_atom_site_aniso_U_23
_atom_site_aniso_U_13
_atom_site_aniso_U_12
I1 0.01959(9) 0.03562(10) 0.01552(9) 0.00358(5) 0.00740(6) 0.00538(5)
C1 0.0152(10) 0.0278(10) 0.0147(10) 0.0022(7) 0.0044(8) 0.0019(7)
C2 0.0244(10) 0.0214(10) 0.0206(10) -0.0031(8) 0.0069(8) 0.0003(8)
C3 0.0212(10) 0.0215(10) 0.0219(10) 0.0024(8) 0.0076(8) -0.0025(8)
O2 0.0368(9) 0.0296(8) 0.0303(8) -0.0072(7) 0.0243(7) -0.0035(7)
O1 0.0270(7) 0.0146(6) 0.0198(7) -0.0017(5) 0.0146(6) -0.0002(5)
O5 0.0288(8) 0.0147(6) 0.0187(7) 0.0022(5) 0.0154(6) 0.0028(6)
O3 0.0575(12) 0.0329(9) 0.0407(10) 0.0144(8) 0.0362(9) 0.0064(8)
N1 0.0238(9) 0.0150(8) 0.0168(8) -0.0017(6) 0.0122(7) -0.0028(6)
O4 0.0349(8) 0.0190(7) 0.0211(7) 0.0056(5) 0.0185(6) 0.0113(6)
C8 0.0113(9) 0.0159(8) 0.0126(9) -0.0013(6) 0.0050(7) -0.0014(6)
C12 0.0151(9) 0.0144(8) 0.0126(9) -0.0004(6) 0.0049(7) -0.0003(6)
N2 0.0176(9) 0.0258(9) 0.0187(9) 0.0009(7) 0.0101(7) -0.0030(7)
C10 0.0139(8) 0.0152(8) 0.0172(9) -0.0018(7) 0.0066(7) 0.0006(7)
C11 0.0125(8) 0.0169(8) 0.0118(9) 0.0005(6) 0.0042(7) 0.0008(7)
C9 0.0147(8) 0.0142(8) 0.0166(9) 0.0005(7) 0.0055(7) 0.0011(7)
C5 0.0136(9) 0.0199(9) 0.0128(9) -0.0007(6) 0.0063(7) -0.0024(7)
C6 0.0190(9) 0.0158(9) 0.0201(10) 0.0042(7) 0.0077(8) 0.0003(7)
C7 0.0190(9) 0.0148(8) 0.0157(8) 0.0000(7) 0.0080(7) 0.0016(7)

loop_
_atom_type_symbol
_atom_type_description
_atom_type_scat_dispersion_real
_atom_type_scat_dispersion_imag
_atom_type_scat_source
C C 0.0033 0.0016 'International Tables Vol C Tables 4.2.6.8 and 6.1.1.4'
H H 0.0000 0.0000 'International Tables Vol C Tables 4.2.6.8 and 6.1.1.4'
N N 0.0061 0.0033 'International Tables Vol C Tables 4.2.6.8 and 6.1.1.4'
O O 0.0106 0.0060 'International Tables Vol C Tables 4.2.6.8 and 6.1.1.4'
I I -0.4742 1.8119 'International Tables Vol C Tables 4.2.6.8 and 6.1.1.4'

loop_
_geom_angle_atom_site_label_1
_geom_angle_atom_site_label_2
_geom_angle_atom_site_label_3
_geom_angle
_geom_angle_site_symmetry_1
_geom_angle_site_symmetry_3
C2 C1 C3 120.5(2) . .
C2 C1 I1 119.67(15) . .
C3 C1 I1 119.80(15) . .
C1 C2 C3 119.88(19) . 3_676
C1 C2 H5 121.8(17) . .
C3 C2 H5 118.3(17) 3_676 .
C1 C3 C2 119.60(19) . 3_676
C1 C3 H6 118.0(16) . .
C2 C3 H6 122.4(16) 3_676 .
C12 O5 H7 110(2) . .
C11 N1 H9 121.8(16) . .
C11 N1 H8 121.0(18) . .
H9 N1 H8 117(2) . .
C9 C8 C7 119.91(18) . .
C9 C8 C11 121.18(16) . .
C7 C8 C11 118.87(16) . .
O4 C12 O5 126.11(19) . .
O4 C12 C12 120.7(2) . 3_764
O5 C12 C12 113.14(19) . 3_764
O3 N2 O2 123.39(18) . .
O3 N2 C5 118.20(17) . .
O2 N2 C5 118.41(16) . .
C9 C10 C5 118.47(17) . .
C9 C10 H2 122.8(13) . .
C5 C10 H2 118.7(13) . .
O1 C11 N1 122.49(18) . .
O1 C11 C8 119.31(16) . .
N1 C11 C8 118.20(16) . .
C10 C9 C8 120.39(17) . .
C10 C9 H1 116.0(15) . .
C8 C9 H1 123.6(15) . .
C10 C5 C6 122.66(19) . .
C10 C5 N2 118.36(17) . .
C6 C5 N2 118.97(16) . .
C7 C6 C5 118.17(18) . .
C7 C6 H3 120.2(16) . .
C5 C6 H3 121.6(16) . .
C6 C7 C8 120.35(17) . .
C6 C7 H4 121.0(15) . .
C8 C7 H4 118.6(15) . .

loop_
_geom_bond_atom_site_label_1
_geom_bond_atom_site_label_2
_geom_bond_distance
_geom_bond_site_symmetry_2
I1 C1 2.098(2) .
C1 C2 1.385(3) .
C1 C3 1.387(3) .
C2 C3 1.388(3) 3_676
C2 H5 0.88(3) .
C3 C2 1.388(3) 3_676
C3 H6 0.93(3) .
O2 N2 1.226(2) .
O1 C11 1.257(2) .
O5 C12 1.293(2) .
O5 H7 0.97(4) .
O3 N2 1.223(2) .
N1 C11 1.322(2) .
N1 H9 0.86(3) .
N1 H8 0.86(3) .
O4 C12 1.220(2) .
C8 C9 1.397(3) .
C8 C7 1.398(2) .
C8 C11 1.492(3) .
C12 C12 1.546(4) 3_764
N2 C5 1.467(3) .
C10 C9 1.381(3) .
C10 C5 1.388(3) .
C10 H2 0.93(2) .
C9 H1 0.88(2) .
C5 C6 1.388(3) .
C6 C7 1.387(3) .
C6 H3 0.89(3) .
C7 H4 0.94(2) .

loop_
_geom_torsion_atom_site_label_1
_geom_torsion_atom_site_label_2
_geom_torsion_atom_site_label_3
_geom_torsion_atom_site_label_4
_geom_torsion
_geom_torsion_site_symmetry_4
C3 C1 C2 C3 -0.2(4) 3_676
I1 C1 C2 C3 -179.21(16) 3_676
C2 C1 C3 C2 0.2(4) 3_676
I1 C1 C3 C2 179.20(16) 3_676
C9 C8 C11 O1 -156.16(18) .
C7 C8 C11 O1 21.6(3) .
C9 C8 C11 N1 23.9(3) .
C7 C8 C11 N1 -158.34(18) .
C5 C10 C9 C8 0.3(3) .
C7 C8 C9 C10 1.6(3) .
C11 C8 C9 C10 179.31(18) .
C9 C10 C5 C6 -1.8(3) .
C9 C10 C5 N2 178.28(17) .
O3 N2 C5 C10 176.4(2) .
O2 N2 C5 C10 -4.0(3) .
O3 N2 C5 C6 -3.5(3) .
O2 N2 C5 C6 176.11(19) .
C10 C5 C6 C7 1.4(3) .
N2 C5 C6 C7 -178.75(18) .
C5 C6 C7 C8 0.6(3) .
C9 C8 C7 C6 -2.1(3) .
C11 C8 C7 C6 -179.84(18) .
